data_4125924
loop_
_publ_author_name
'Furukawa, Shunsuke'
'Suda, Yuki'
'Kobayashi, Junji'
'Kawashima, Takayuki'
'Tada, Tomofumi'
'Fujii, Shintaro'
'Kiguchi, Manabu'
'Saito, Masaichi'

_publ_section_title
;
 Triphosphasumanene Trisulfide: High Out-of-Plane Anisotropy and
 Janus-Type \p-Surfaces.
;
_journal_issue 16
_journal_name_full 'Journal of the American Chemical Society'
_journal_page_first 5787
_journal_page_last 5792
_journal_paper_doi 10.1021/jacs.6b12119
_journal_volume 139
_journal_year 2017
_chemical_formula_sum 'C42 H42 O6 P2 S2'
_chemical_formula_weight 768.81
_space_group_crystal_system monoclinic
_space_group_IT_number 14
_space_group_name_Hall '-P 2yn'
_space_group_name_H-M_alt 'P 1 21/n 1'
_symmetry_space_group_name_Hall '-P 2yn'
_symmetry_space_group_name_H-M 'P 1 21/n 1'
_atom_sites_solution_hydrogens geom
_audit_creation_method SHELXL-2014/7
_cell_angle_alpha 90
_cell_angle_beta 109.818(4)
_cell_angle_gamma 90
_cell_formula_units_Z 4
_cell_length_a 11.253(3)
_cell_length_b 22.067(6)
_cell_length_c 16.144(4)
_cell_measurement_reflns_used 2437
_cell_measurement_temperature 100(2)
_cell_measurement_theta_max 26.23
_cell_measurement_theta_min 2.67
_cell_volume 3771.4(17)
_computing_cell_refinement 'Bruker SAINT (Bruker 2008)'
_computing_data_collection 'Bruker APEX2 (Bruker 2008)'
_computing_data_reduction 'Bruker SAINT and XPREP (Bruker 2008)'
_computing_molecular_graphics 'XSHEL (Bruker, 2002)'
_computing_publication_material 'XCIF (Bruker, 2001)'
_computing_structure_refinement 'SHELXL-2014/7 (Sheldrick, 2014)'
_computing_structure_solution 'SHELXS97 (Sheldrick, 2008)'
_diffrn_ambient_temperature 100(2)
_diffrn_measured_fraction_theta_full 0.993
_diffrn_measured_fraction_theta_max 0.920
_diffrn_measurement_device_type 'Bruker APEXII CCD area-detector'
_diffrn_measurement_method '\f and \w'
_diffrn_radiation_type MoK\a
_diffrn_radiation_wavelength 0.71073
_diffrn_reflns_av_R_equivalents 0.0960
_diffrn_reflns_av_unetI/netI 0.1265
_diffrn_reflns_Laue_measured_fraction_full 0.993
_diffrn_reflns_Laue_measured_fraction_max 0.920
_diffrn_reflns_limit_h_max 14
_diffrn_reflns_limit_h_min -14
_diffrn_reflns_limit_k_max 28
_diffrn_reflns_limit_k_min -28
_diffrn_reflns_limit_l_max 21
_diffrn_reflns_limit_l_min -16
_diffrn_reflns_number 20809
_diffrn_reflns_point_group_measured_fraction_full 0.993
_diffrn_reflns_point_group_measured_fraction_max 0.920
_diffrn_reflns_theta_full 25.242
_diffrn_reflns_theta_max 28.241
_diffrn_reflns_theta_min 1.628
_diffrn_source 'Bruker TXS fine-focus rotating anode'
_exptl_absorpt_coefficient_mu 0.274
_exptl_absorpt_correction_T_max 0.997
_exptl_absorpt_correction_T_min 0.997
_exptl_absorpt_correction_type multi-scan
_exptl_absorpt_process_details 'XPREP; Bruker AXS 2008'
_exptl_crystal_colour yellow
_exptl_crystal_density_diffrn 1.354
_exptl_crystal_description needle
_exptl_crystal_F_000 1616
_exptl_crystal_size_max 0.06
_exptl_crystal_size_mid 0.01
_exptl_crystal_size_min 0.01
_refine_diff_density_max 0.466
_refine_diff_density_min -0.405
_refine_diff_density_rms 0.079
_refine_ls_extinction_method none
_refine_ls_goodness_of_fit_ref 0.960
_refine_ls_hydrogen_treatment constr
_refine_ls_matrix_type full
_refine_ls_number_parameters 475
_refine_ls_number_reflns 8571
_refine_ls_number_restraints 0
_refine_ls_restrained_S_all 0.960
_refine_ls_R_factor_all 0.1267
_refine_ls_R_factor_gt 0.0540
_refine_ls_shift/su_max 0.005
_refine_ls_shift/su_mean 0.001
_refine_ls_structure_factor_coef Fsqd
_refine_ls_weighting_details 'w=1/[\s^2^(Fo^2^)+(0.0452P)^2^+0.0500P] where P=(Fo^2^+2Fc^2^)/3'
_refine_ls_weighting_scheme calc
_refine_ls_wR_factor_gt 0.1020
_refine_ls_wR_factor_ref 0.1259
_reflns_Friedel_coverage 0.000
_reflns_number_gt 4819
_reflns_number_total 8571
_reflns_threshold_expression 'I > 2\s(I)'
_cod_data_source_file ja6b12119_si_006.cif
_cod_data_source_block masa966a
_cod_depositor_comments 'Adding full bibliography for 4125924--4125926.cif.'
_cod_original_cell_volume 3771.7(17)
_cod_database_code 4125924
_shelx_shelxl_version_number 2014/7
_shelx_space_group_comment
;
The symmetry employed for this shelxl refinement is uniquely defined
by the following loop, which should always be used as a source of
symmetry information in preference to the above space-group names.
They are only intended as comments.
;
_exptl_absorpt_special_details 'SADABS-2008/1 - Bruker AXS 2008'

loop_
_space_group_symop_operation_xyz
'x, y, z'
'-x+1/2, y+1/2, -z+1/2'
'-x, -y, -z'
'x-1/2, -y-1/2, z-1/2'

loop_
_atom_site_label
_atom_site_type_symbol
_atom_site_fract_x
_atom_site_fract_y
_atom_site_fract_z
_atom_site_U_iso_or_equiv
_atom_site_adp_type
_atom_site_occupancy
_atom_site_site_symmetry_order
_atom_site_calc_flag
_atom_site_refinement_flags_posn
_atom_site_refinement_flags_adp
C1 C 0.6929(3) 0.82568(13) 1.03756(19) 0.0155(7) Uani 1 1 d . .
C2 C 0.7252(3) 0.77562(13) 0.99799(19) 0.0158(7) Uani 1 1 d . .
C3 C 0.7893(3) 0.78241(13) 0.93341(19) 0.0167(7) Uani 1 1 d . .
C4 C 0.8229(3) 0.83993(13) 0.91226(18) 0.0150(6) Uani 1 1 d . .
C5 C 0.8801(3) 0.95030(13) 0.87048(19) 0.0161(7) Uani 1 1 d . .
C6 C 0.9101(3) 1.00486(14) 0.84157(18) 0.0166(7) Uani 1 1 d . .
C7 C 0.8800(3) 1.05894(13) 0.87754(19) 0.0177(7) Uani 1 1 d . .
C8 C 0.8164(3) 1.05731(13) 0.93784(19) 0.0170(7) Uani 1 1 d . .
H1 H 0.7957 1.0934 0.9593 0.020 Uiso 1 1 calc R U
C9 C 0.6656(3) 1.04175(13) 1.06706(18) 0.0161(7) Uani 1 1 d . .
H2 H 0.6791 1.0818 1.0547 0.019 Uiso 1 1 calc R U
C10 C 0.5996(3) 1.02940(13) 1.12327(19) 0.0171(7) Uani 1 1 d . .
C11 C 0.5785(3) 0.96922(13) 1.14586(18) 0.0152(7) Uani 1 1 d . .
C12 C 0.6215(3) 0.92276(13) 1.10637(19) 0.0144(6) Uani 1 1 d . .
C13 C 0.7260(3) 0.88280(13) 1.01333(18) 0.0147(6) Uani 1 1 d . .
C14 C 0.7891(3) 0.88959(13) 0.95417(18) 0.0147(6) Uani 1 1 d . .
C15 C 0.8174(3) 0.94921(13) 0.93270(19) 0.0154(7) Uani 1 1 d . .
C16 C 0.7831(3) 1.00218(13) 0.96661(18) 0.0155(7) Uani 1 1 d . .
C17 C 0.7129(3) 0.99480(13) 1.02829(18) 0.0139(6) Uani 1 1 d . .
C18 C 0.6878(3) 0.93563(13) 1.04880(19) 0.0153(6) Uani 1 1 d . .
P1 P 0.90369(8) 0.87338(4) 0.83987(5) 0.01616(19) Uani 1 1 d . .
S1 S 1.07655(7) 0.84885(4) 0.85803(5) 0.02115(19) Uani 1 1 d . .
C19 C 0.7999(3) 0.86756(13) 0.72600(19) 0.0177(7) Uani 1 1 d . .
C20 C 0.6813(3) 0.89487(14) 0.6996(2) 0.0229(8) Uani 1 1 d . .
H3 H 0.6533 0.9143 0.7407 0.027 Uiso 1 1 calc R U
C21 C 0.6054(3) 0.89287(15) 0.6119(2) 0.0309(8) Uani 1 1 d . .
H4 H 0.5262 0.9111 0.5941 0.037 Uiso 1 1 calc R U
C22 C 0.6468(4) 0.86388(16) 0.5506(2) 0.0342(9) Uani 1 1 d . .
H5 H 0.5955 0.8627 0.4918 0.041 Uiso 1 1 calc R U
C23 C 0.7635(4) 0.83694(17) 0.5767(2) 0.0356(9) Uani 1 1 d . .
H6 H 0.7908 0.8173 0.5355 0.043 Uiso 1 1 calc R U
C24 C 0.8410(3) 0.83887(15) 0.6642(2) 0.0268(8) Uani 1 1 d . .
H7 H 0.9205 0.8209 0.6814 0.032 Uiso 1 1 calc R U
P2 P 0.60991(8) 0.84121(3) 1.11637(5) 0.01512(18) Uani 1 1 d . .
S2 S 0.44070(7) 0.80760(3) 1.08963(5) 0.01886(19) Uani 1 1 d . .
C25 C 0.7196(3) 0.82396(12) 1.22548(19) 0.0151(7) Uani 1 1 d . .
C26 C 0.8412(3) 0.84902(13) 1.2528(2) 0.0189(7) Uani 1 1 d . .
H8 H 0.8657 0.8739 1.2149 0.023 Uiso 1 1 calc R U
C27 C 0.9244(3) 0.83662(14) 1.3362(2) 0.0215(7) Uani 1 1 d . .
H9 H 1.0055 0.8529 1.3543 0.026 Uiso 1 1 calc R U
C28 C 0.8874(3) 0.80011(13) 1.3927(2) 0.0207(7) Uani 1 1 d . .
H10 H 0.9435 0.7922 1.4489 0.025 Uiso 1 1 calc R U
C29 C 0.7677(3) 0.77524(13) 1.36618(19) 0.0194(7) Uani 1 1 d . .
H11 H 0.7436 0.7506 1.4045 0.023 Uiso 1 1 calc R U
C30 C 0.6835(3) 0.78700(13) 1.28267(19) 0.0176(7) Uani 1 1 d . .
H12 H 0.6030 0.7702 1.2648 0.021 Uiso 1 1 calc R U
O1 O 0.7008(2) 0.71642(9) 1.01090(13) 0.0225(5) Uani 1 1 d . .
C31 C 0.6882(3) 0.69922(14) 1.0930(2) 0.0256(8) Uani 1 1 d . .
H13 H 0.6111 0.7159 1.0979 0.031 Uiso 1 1 calc R U
H14 H 0.7592 0.7143 1.1417 0.031 Uiso 1 1 calc R U
C32 C 0.6847(3) 0.63090(14) 1.0948(2) 0.0317(9) Uani 1 1 d . .
H15 H 0.6126 0.6166 1.0474 0.047 Uiso 1 1 calc R U
H16 H 0.6788 0.6176 1.1499 0.047 Uiso 1 1 calc R U
H17 H 0.7604 0.6150 1.0883 0.047 Uiso 1 1 calc R U
O2 O 0.8062(2) 0.72775(9) 0.90061(14) 0.0239(5) Uani 1 1 d . .
C33 C 0.8748(3) 0.72306(14) 0.8406(2) 0.0239(8) Uani 1 1 d . .
H18 H 0.9607 0.7374 0.8680 0.029 Uiso 1 1 calc R U
H19 H 0.8344 0.7470 0.7882 0.029 Uiso 1 1 calc R U
C34 C 0.8743(3) 0.65679(13) 0.8174(2) 0.0249(8) Uani 1 1 d . .
H20 H 0.9140 0.6337 0.8699 0.037 Uiso 1 1 calc R U
H21 H 0.9198 0.6512 0.7772 0.037 Uiso 1 1 calc R U
H22 H 0.7887 0.6433 0.7902 0.037 Uiso 1 1 calc R U
O3 O 0.9697(2) 1.00583(9) 0.77982(13) 0.0219(5) Uani 1 1 d . .
C35 C 0.8899(3) 1.02560(15) 0.6936(2) 0.0270(8) Uani 1 1 d . .
H23 H 0.8814 1.0694 0.6925 0.032 Uiso 1 1 calc R U
H24 H 0.8065 1.0079 0.6793 0.032 Uiso 1 1 calc R U
C36 C 0.9495(4) 1.00577(16) 0.6281(2) 0.0396(10) Uani 1 1 d . .
H25 H 1.0338 1.0216 0.6447 0.059 Uiso 1 1 calc R U
H26 H 0.9007 1.0207 0.5708 0.059 Uiso 1 1 calc R U
H27 H 0.9523 0.9623 0.6268 0.059 Uiso 1 1 calc R U
O4 O 0.9179(2) 1.11139(9) 0.84832(13) 0.0205(5) Uani 1 1 d . .
C37 C 0.8900(3) 1.16792(13) 0.8828(2) 0.0201(7) Uani 1 1 d . .
H28 H 0.9297 1.1690 0.9463 0.024 Uiso 1 1 calc R U
H29 H 0.7995 1.1725 0.8685 0.024 Uiso 1 1 calc R U
C38 C 0.9409(3) 1.21785(14) 0.8410(2) 0.0246(8) Uani 1 1 d . .
H30 H 1.0308 1.2136 0.8571 0.037 Uiso 1 1 calc R U
H31 H 0.9216 1.2564 0.8610 0.037 Uiso 1 1 calc R U
H32 H 0.9029 1.2155 0.7781 0.037 Uiso 1 1 calc R U
O5 O 0.54790(19) 1.07369(9) 1.16050(13) 0.0195(5) Uani 1 1 d . .
C39 C 0.5889(3) 1.13557(13) 1.1571(2) 0.0177(7) Uani 1 1 d . .
H33 H 0.5616 1.1499 1.0967 0.021 Uiso 1 1 calc R U
H34 H 0.6803 1.1382 1.1815 0.021 Uiso 1 1 calc R U
C40 C 0.5298(3) 1.17253(13) 1.2106(2) 0.0211(7) Uani 1 1 d . .
H35 H 0.4395 1.1711 1.1839 0.032 Uiso 1 1 calc R U
H36 H 0.5579 1.2138 1.2129 0.032 Uiso 1 1 calc R U
H37 H 0.5539 1.1564 1.2692 0.032 Uiso 1 1 calc R U
O6 O 0.5092(2) 0.95482(9) 1.19896(13) 0.0202(5) Uani 1 1 d . .
C41 C 0.5464(3) 0.98086(14) 1.2860(2) 0.0258(8) Uani 1 1 d . .
H38 H 0.4844 0.9701 1.3131 0.031 Uiso 1 1 calc R U
H39 H 0.5470 1.0247 1.2812 0.031 Uiso 1 1 calc R U
C42 C 0.6740(4) 0.95998(17) 1.3442(2) 0.0431(10) Uani 1 1 d . .
H40 H 0.6749 0.9165 1.3477 0.065 Uiso 1 1 calc R U
H41 H 0.6920 0.9767 1.4021 0.065 Uiso 1 1 calc R U
H42 H 0.7368 0.9733 1.3202 0.065 Uiso 1 1 calc R U

loop_
_atom_site_aniso_label
_atom_site_aniso_U_11
_atom_site_aniso_U_22
_atom_site_aniso_U_33
_atom_site_aniso_U_23
_atom_site_aniso_U_13
_atom_site_aniso_U_12
C1 0.0128(17) 0.0156(16) 0.0185(16) 0.0029(13) 0.0059(13) 0.0004(13)
C2 0.0120(17) 0.0112(15) 0.0236(17) 0.0028(13) 0.0052(13) 0.0007(13)
C3 0.0130(17) 0.0172(16) 0.0197(16) -0.0009(13) 0.0054(13) 0.0034(13)
C4 0.0121(16) 0.0186(16) 0.0142(15) -0.0010(13) 0.0045(13) 0.0019(13)
C5 0.0108(17) 0.0176(16) 0.0198(17) -0.0012(13) 0.0050(13) -0.0001(13)
C6 0.0128(16) 0.0209(17) 0.0167(16) -0.0020(13) 0.0058(13) -0.0007(14)
C7 0.0142(17) 0.0154(16) 0.0237(17) 0.0024(13) 0.0066(14) -0.0010(13)
C8 0.0141(17) 0.0145(16) 0.0224(17) -0.0015(13) 0.0063(13) -0.0021(13)
C9 0.0149(17) 0.0130(16) 0.0191(16) -0.0009(13) 0.0041(14) -0.0024(13)
C10 0.0157(18) 0.0174(16) 0.0192(16) -0.0005(13) 0.0073(14) 0.0009(14)
C11 0.0117(17) 0.0175(16) 0.0168(16) -0.0017(13) 0.0052(13) -0.0014(13)
C12 0.0105(16) 0.0120(15) 0.0208(16) 0.0027(12) 0.0055(13) 0.0010(12)
C13 0.0096(16) 0.0151(16) 0.0184(16) -0.0006(13) 0.0034(13) 0.0011(13)
C14 0.0111(16) 0.0139(15) 0.0174(16) 0.0005(12) 0.0027(13) 0.0001(13)
C15 0.0108(16) 0.0189(16) 0.0174(16) 0.0001(13) 0.0059(13) -0.0011(13)
C16 0.0116(17) 0.0168(16) 0.0178(16) 0.0009(13) 0.0043(13) -0.0014(13)
C17 0.0104(16) 0.0155(16) 0.0156(15) 0.0009(13) 0.0043(12) 0.0001(13)
C18 0.0130(17) 0.0145(16) 0.0172(15) -0.0015(13) 0.0035(13) -0.0005(13)
P1 0.0144(4) 0.0155(4) 0.0204(4) -0.0009(3) 0.0082(3) 0.0003(3)
S1 0.0140(4) 0.0207(4) 0.0305(5) -0.0027(4) 0.0097(4) 0.0012(4)
C19 0.0197(18) 0.0156(16) 0.0195(16) -0.0003(13) 0.0088(14) -0.0022(14)
C20 0.0197(19) 0.0241(18) 0.0266(19) 0.0020(15) 0.0103(15) -0.0003(15)
C21 0.022(2) 0.033(2) 0.031(2) 0.0042(17) 0.0013(16) 0.0050(17)
C22 0.037(2) 0.040(2) 0.0178(18) -0.0007(16) -0.0001(16) -0.0012(19)
C23 0.041(2) 0.044(2) 0.0224(19) -0.0070(17) 0.0123(18) 0.002(2)
C24 0.023(2) 0.029(2) 0.0284(19) -0.0032(16) 0.0095(16) 0.0030(16)
P2 0.0142(4) 0.0136(4) 0.0191(4) 0.0009(3) 0.0076(3) 0.0003(3)
S2 0.0143(4) 0.0192(4) 0.0237(4) -0.0004(3) 0.0073(3) -0.0011(3)
C25 0.0171(18) 0.0096(15) 0.0200(16) 0.0003(12) 0.0081(14) 0.0018(13)
C26 0.0219(18) 0.0132(16) 0.0257(18) 0.0017(13) 0.0135(15) 0.0010(14)
C27 0.0176(18) 0.0182(17) 0.0269(18) 0.0011(14) 0.0054(15) -0.0002(14)
C28 0.0185(18) 0.0197(17) 0.0217(17) 0.0001(14) 0.0039(14) 0.0022(14)
C29 0.0243(19) 0.0161(16) 0.0209(17) 0.0010(13) 0.0115(15) 0.0016(14)
C30 0.0164(18) 0.0170(16) 0.0211(17) -0.0014(13) 0.0088(14) -0.0024(14)
O1 0.0305(14) 0.0141(11) 0.0269(12) -0.0010(10) 0.0148(11) -0.0033(10)
C31 0.031(2) 0.0221(18) 0.0231(18) 0.0005(14) 0.0077(15) -0.0003(16)
C32 0.039(2) 0.0214(18) 0.032(2) 0.0040(16) 0.0095(17) -0.0026(17)
O2 0.0319(14) 0.0147(12) 0.0326(13) -0.0046(10) 0.0206(11) -0.0008(10)
C33 0.026(2) 0.0211(18) 0.0311(19) -0.0033(15) 0.0176(16) -0.0009(15)
C34 0.027(2) 0.0197(18) 0.0330(19) -0.0035(15) 0.0161(16) 0.0007(15)
O3 0.0225(13) 0.0238(12) 0.0250(12) 0.0034(10) 0.0154(10) 0.0031(10)
C35 0.029(2) 0.0254(19) 0.0283(19) 0.0068(15) 0.0123(16) -0.0026(16)
C36 0.062(3) 0.034(2) 0.035(2) -0.0008(18) 0.032(2) 0.002(2)
O4 0.0242(13) 0.0132(11) 0.0296(12) -0.0011(9) 0.0162(10) -0.0022(10)
C37 0.0203(18) 0.0157(16) 0.0256(17) -0.0022(14) 0.0095(14) -0.0012(14)
C38 0.023(2) 0.0170(17) 0.037(2) 0.0010(15) 0.0144(16) -0.0007(15)
O5 0.0211(13) 0.0116(11) 0.0326(13) -0.0024(9) 0.0180(10) -0.0001(10)
C39 0.0158(17) 0.0129(15) 0.0246(17) 0.0019(13) 0.0072(14) -0.0011(13)
C40 0.0247(19) 0.0155(16) 0.0257(18) -0.0048(14) 0.0120(15) -0.0014(14)
O6 0.0219(13) 0.0196(12) 0.0242(12) -0.0007(9) 0.0146(10) -0.0018(10)
C41 0.040(2) 0.0184(18) 0.0277(19) 0.0008(14) 0.0236(18) 0.0019(16)
C42 0.050(3) 0.048(2) 0.027(2) -0.0087(18) 0.008(2) 0.013(2)

loop_
_atom_type_symbol
_atom_type_description
_atom_type_scat_dispersion_real
_atom_type_scat_dispersion_imag
_atom_type_scat_source
C C 0.0033 0.0016 'International Tables Vol C Tables 4.2.6.8 and 6.1.1.4'
H H 0.0000 0.0000 'International Tables Vol C Tables 4.2.6.8 and 6.1.1.4'
O O 0.0106 0.0060 'International Tables Vol C Tables 4.2.6.8 and 6.1.1.4'
P P 0.1023 0.0942 'International Tables Vol C Tables 4.2.6.8 and 6.1.1.4'
S S 0.1246 0.1234 'International Tables Vol C Tables 4.2.6.8 and 6.1.1.4'

loop_
_geom_angle_atom_site_label_1
_geom_angle_atom_site_label_2
_geom_angle_atom_site_label_3
_geom_angle
C2 C1 C13 116.8(3)
C2 C1 P2 137.6(2)
C13 C1 P2 105.6(2)
O1 C2 C1 126.5(3)
O1 C2 C3 112.3(2)
C1 C2 C3 121.1(3)
O2 C3 C4 128.8(3)
O2 C3 C2 110.8(3)
C4 C3 C2 120.4(3)
C3 C4 C14 116.7(3)
C3 C4 P1 138.0(2)
C14 C4 P1 105.2(2)
C6 C5 C15 119.8(3)
C6 C5 P1 130.7(2)
C15 C5 P1 109.5(2)
C5 C6 O3 119.7(3)
C5 C6 C7 118.5(3)
O3 C6 C7 121.7(3)
O4 C7 C8 123.8(3)
O4 C7 C6 115.1(3)
C8 C7 C6 121.1(3)
C7 C8 C16 121.0(3)
C10 C9 C17 121.1(3)
O5 C10 C9 123.3(3)
O5 C10 C11 114.9(2)
C9 C10 C11 121.9(3)
O6 C11 C12 118.5(3)
O6 C11 C10 123.7(3)
C12 C11 C10 117.5(3)
C11 C12 C18 120.3(3)
C11 C12 P2 130.5(2)
C18 C12 P2 109.3(2)
C14 C13 C1 122.5(3)
C14 C13 C18 119.0(3)
C1 C13 C18 118.4(3)
C13 C14 C4 122.4(3)
C13 C14 C15 118.7(3)
C4 C14 C15 118.9(3)
C16 C15 C5 122.4(3)
C16 C15 C14 124.2(3)
C5 C15 C14 113.4(3)
C8 C16 C15 117.2(3)
C8 C16 C17 125.8(3)
C15 C16 C17 117.0(3)
C18 C17 C9 116.5(3)
C18 C17 C16 117.4(3)
C9 C17 C16 126.1(3)
C17 C18 C12 122.7(3)
C17 C18 C13 123.7(3)
C12 C18 C13 113.6(3)
C5 P1 C19 103.80(14)
C5 P1 C4 93.00(13)
C19 P1 C4 108.92(14)
C5 P1 S1 116.84(11)
C19 P1 S1 113.57(11)
C4 P1 S1 118.19(10)
C24 C19 C20 119.8(3)
C24 C19 P1 120.2(2)
C20 C19 P1 119.9(2)
C21 C20 C19 119.6(3)
C20 C21 C22 120.3(3)
C23 C22 C21 120.0(3)
C22 C23 C24 120.4(3)
C19 C24 C23 119.9(3)
C12 P2 C25 104.38(13)
C12 P2 C1 93.11(13)
C25 P2 C1 107.03(14)
C12 P2 S2 116.83(10)
C25 P2 S2 115.25(10)
C1 P2 S2 117.42(10)
C30 C25 C26 119.8(3)
C30 C25 P2 120.7(2)
C26 C25 P2 119.5(2)
C27 C26 C25 119.7(3)
C26 C27 C28 120.1(3)
C29 C28 C27 120.5(3)
C28 C29 C30 120.0(3)
C29 C30 C25 119.9(3)
C2 O1 C31 118.9(2)
O1 C31 C32 107.1(2)
C3 O2 C33 120.5(2)
O2 C33 C34 106.3(2)
C6 O3 C35 113.9(2)
O3 C35 C36 108.1(3)
C7 O4 C37 117.6(2)
O4 C37 C38 107.1(2)
C10 O5 C39 117.7(2)
O5 C39 C40 106.3(2)
C11 O6 C41 118.4(2)
O6 C41 C42 112.9(3)

loop_
_geom_bond_atom_site_label_1
_geom_bond_atom_site_label_2
_geom_bond_distance
C1 C2 1.385(4)
C1 C13 1.407(4)
C1 P2 1.848(3)
C2 O1 1.365(3)
C2 C3 1.463(4)
C3 O2 1.356(3)
C3 C4 1.399(4)
C4 C14 1.407(4)
C4 P1 1.860(3)
C5 C6 1.374(4)
C5 C15 1.410(4)
C5 P1 1.813(3)
C6 O3 1.377(3)
C6 C7 1.418(4)
C7 O4 1.371(3)
C7 C8 1.391(4)
C8 C16 1.398(4)
C9 C10 1.381(4)
C9 C17 1.405(4)
C10 O5 1.375(3)
C10 C11 1.418(4)
C11 O6 1.377(3)
C11 C12 1.379(4)
C12 C18 1.404(4)
C12 P2 1.815(3)
C13 C14 1.377(4)
C13 C18 1.428(4)
C14 C15 1.424(4)
C15 C16 1.399(4)
C16 C17 1.475(4)
C17 C18 1.399(4)
P1 C19 1.818(3)
P1 S1 1.9433(12)
C19 C24 1.387(4)
C19 C20 1.393(4)
C20 C21 1.384(4)
C21 C22 1.385(5)
C22 C23 1.371(5)
C23 C24 1.387(4)
P2 C25 1.816(3)
P2 S2 1.9507(12)
C25 C30 1.392(4)
C25 C26 1.401(4)
C26 C27 1.382(4)
C27 C28 1.383(4)
C28 C29 1.382(4)
C29 C30 1.384(4)
O1 C31 1.431(3)
C31 C32 1.509(4)
O2 C33 1.433(3)
C33 C34 1.509(4)
O3 C35 1.445(4)
C35 C36 1.497(4)
O4 C37 1.443(3)
C37 C38 1.503(4)
O5 C39 1.449(3)
C39 C40 1.498(4)
O6 C41 1.443(3)
C41 C42 1.497(5)
